data_7040361
loop_
_publ_author_name
'Rungthanaphatsophon, Pokpong'
'Barnes, Charles L.'
'Walensky, Justin R.'

_publ_section_title
;
 Copper(i) clusters with bulky dithiocarboxylate, thiolate, and selenolate
 ligands.
;
_journal_issue 36
_journal_name_full 'Dalton transactions (Cambridge, England : 2003)'
_journal_page_first 14265
_journal_page_last 14276
_journal_paper_doi 10.1039/c6dt02709a
_journal_volume 45
_journal_year 2016
_chemical_absolute_configuration ad
_chemical_formula_moiety 'C37 H55 Cu P2 S2'
_chemical_formula_sum 'C37 H55 Cu P2 S2'
_chemical_formula_weight 689.41
_space_group_crystal_system orthorhombic
_space_group_IT_number 19
_space_group_name_Hall 'P 2ac 2ab'
_space_group_name_H-M_alt 'P 21 21 21'
_symmetry_cell_setting orthorhombic
_symmetry_Int_Tables_number 19
_symmetry_space_group_name_Hall 'P 2ac 2ab'
_symmetry_space_group_name_H-M 'P 21 21 21'
_atom_sites_solution_hydrogens geom
_audit_creation_method SHELXL-2014/7
_audit_update_record
;
2016-07-08 deposited with the CCDC.
2016-08-05 downloaded from the CCDC.
;
_cell_angle_alpha 90
_cell_angle_beta 90
_cell_angle_gamma 90
_cell_formula_units_Z 4
_cell_length_a 11.887(2)
_cell_length_b 11.899(2)
_cell_length_c 25.649(5)
_cell_measurement_reflns_used 9782
_cell_measurement_temperature 100(2)
_cell_measurement_theta_max 27.6
_cell_measurement_theta_min 2.3
_cell_volume 3627.9(11)
_computing_cell_refinement 'APEX2 (Bruker AXS, 2008)'
_computing_data_collection 'APEX2 (Bruker AXS, 2008)'
_computing_data_reduction 'APEX2 (Bruker AXS, 2008)'
_computing_molecular_graphics 'X-SEED, Barbour, 2001'
_computing_publication_material 'CIFTAB (Sheldrick, 2013)'
_computing_structure_refinement 'SHELXL-2013 (Sheldrick, 2013)'
_computing_structure_solution 'SHELXS-2013 (Sheldrick, 2013)'
_diffrn_ambient_temperature 100(2)
_diffrn_measured_fraction_theta_full 1.000
_diffrn_measured_fraction_theta_max 0.997
_diffrn_measurement_device_type 'Bruker APEXII CCD area detector'
_diffrn_measurement_method 'omega scans'
_diffrn_radiation_type MoK\a
_diffrn_radiation_wavelength 0.71073
_diffrn_reflns_av_R_equivalents 0.0491
_diffrn_reflns_av_unetI/netI 0.0413
_diffrn_reflns_Laue_measured_fraction_full 1.000
_diffrn_reflns_Laue_measured_fraction_max 0.997
_diffrn_reflns_limit_h_max 15
_diffrn_reflns_limit_h_min -15
_diffrn_reflns_limit_k_max 15
_diffrn_reflns_limit_k_min -15
_diffrn_reflns_limit_l_max 33
_diffrn_reflns_limit_l_min -33
_diffrn_reflns_number 42386
_diffrn_reflns_point_group_measured_fraction_full 1.000
_diffrn_reflns_point_group_measured_fraction_max 0.996
_diffrn_reflns_theta_full 25.242
_diffrn_reflns_theta_max 27.501
_diffrn_reflns_theta_min 0.794
_diffrn_standards_decay_% 0.0
_exptl_absorpt_coefficient_mu 0.830
_exptl_absorpt_correction_T_max 0.82
_exptl_absorpt_correction_T_min 0.71
_exptl_absorpt_correction_type multi-scan
_exptl_absorpt_process_details
;
 Data were corrected for decay and absorption using the program SADABS
 (Sheldrick, G. M. (2003). SADABS. Version 2.10. University of
 G\"ottingen, Germany).
;
_exptl_crystal_colour Orange
_exptl_crystal_density_diffrn 1.262
_exptl_crystal_description Prism
_exptl_crystal_F_000 1472
_exptl_crystal_size_max 0.750
_exptl_crystal_size_mid 0.300
_exptl_crystal_size_min 0.250
_refine_diff_density_max 0.335
_refine_diff_density_min -0.439
_refine_diff_density_rms 0.047
_refine_ls_abs_structure_details
;
 Flack x determined using 3570 quotients [(I+)-(I-)]/[(I+)+(I-)]
 (Parsons, Flack and Wagner, Acta Cryst. B69 (2013) 249-259).
;
_refine_ls_abs_structure_Flack 0.006(3)
_refine_ls_extinction_method none
_refine_ls_goodness_of_fit_ref 1.063
_refine_ls_hydrogen_treatment constr
_refine_ls_matrix_type full
_refine_ls_number_parameters 392
_refine_ls_number_reflns 8296
_refine_ls_number_restraints 0
_refine_ls_restrained_S_all 1.063
_refine_ls_R_factor_all 0.0249
_refine_ls_R_factor_gt 0.0245
_refine_ls_shift/su_max 0.000
_refine_ls_shift/su_mean 0.000
_refine_ls_structure_factor_coef Fsqd
_refine_ls_weighting_details 'w=1/[\s^2^(Fo^2^)+(0.0247P)^2^+0.0896P] where P=(Fo^2^+2Fc^2^)/3'
_refine_ls_weighting_scheme calc
_refine_ls_wR_factor_gt 0.0570
_refine_ls_wR_factor_ref 0.0574
_reflns_Friedel_coverage 0.790
_reflns_Friedel_fraction_full 1.000
_reflns_Friedel_fraction_max 0.994
_reflns_number_gt 8201
_reflns_number_total 8296
_reflns_threshold_expression 'I > 2\s(I)'
_cod_data_source_file c6dt02709a2.cif
_cod_data_source_block MESCS2
_cod_depositor_comments 'Adding full bibliography for 7040358--7040370.cif.'
_cod_original_cell_volume 3628.1(11)
_cod_database_code 7040361
_shelx_shelxl_version_number 2014/7
_shelx_space_group_comment
;
The symmetry employed for this shelxl refinement is uniquely defined
by the following loop, which should always be used as a source of
symmetry information in preference to the above space-group names.
They are only intended as comments.
;
_shelx_estimated_absorpt_t_min 0.575
_shelx_estimated_absorpt_t_max 0.819

loop_
_space_group_symop_operation_xyz
'x, y, z'
'-x+1/2, -y, z+1/2'
'x+1/2, -y+1/2, -z'
'-x, y+1/2, -z+1/2'

loop_
_atom_site_label
_atom_site_type_symbol
_atom_site_fract_x
_atom_site_fract_y
_atom_site_fract_z
_atom_site_U_iso_or_equiv
_atom_site_adp_type
_atom_site_occupancy
_atom_site_site_symmetry_order
_atom_site_calc_flag
_atom_site_refinement_flags_posn
_atom_site_refinement_flags_adp
Cu1 Cu 0.39374(3) 0.37918(3) 0.12757(2) 0.01251(8) Uani 1 1 d . .
S1 S 0.23324(7) 0.45257(7) 0.07996(3) 0.01420(16) Uani 1 1 d . .
S2 S 0.32375(7) 0.53726(7) 0.17763(3) 0.01417(16) Uani 1 1 d . .
P1 P 0.35711(7) 0.21534(8) 0.16510(3) 0.01339(17) Uani 1 1 d . .
P2 P 0.54347(7) 0.43672(7) 0.08205(3) 0.01253(17) Uani 1 1 d . .
C1 C 0.2295(3) 0.5466(3) 0.12875(12) 0.0121(6) Uani 1 1 d . .
C2 C 0.1426(3) 0.6380(3) 0.12777(13) 0.0124(6) Uani 1 1 d . .
C3 C 0.1760(3) 0.7501(3) 0.12273(12) 0.0131(7) Uani 1 1 d . .
C4 C 0.0940(3) 0.8338(3) 0.12149(12) 0.0163(6) Uani 1 1 d . .
H4 H 0.1161 0.9101 0.1178 0.020 Uiso 1 1 calc R U
C5 C -0.0198(3) 0.8074(3) 0.12562(14) 0.0192(7) Uani 1 1 d . .
H5 H -0.0746 0.8655 0.1251 0.023 Uiso 1 1 calc R U
C6 C -0.0526(3) 0.6969(3) 0.13047(13) 0.0171(7) Uani 1 1 d . .
H6 H -0.1303 0.6791 0.1332 0.021 Uiso 1 1 calc R U
C7 C 0.0266(3) 0.6112(3) 0.13146(12) 0.0131(6) Uani 1 1 d . .
C8 C 0.2981(3) 0.7839(3) 0.11757(12) 0.0136(7) Uani 1 1 d . .
C9 C 0.3503(3) 0.7815(3) 0.06825(12) 0.0134(6) Uani 1 1 d . .
C10 C 0.4634(3) 0.8113(3) 0.06462(13) 0.0161(7) Uani 1 1 d . .
H10 H 0.4987 0.8096 0.0314 0.019 Uiso 1 1 calc R U
C11 C 0.5264(3) 0.8433(3) 0.10756(13) 0.0162(7) Uani 1 1 d . .
C12 C 0.4721(3) 0.8468(3) 0.15566(13) 0.0166(7) Uani 1 1 d . .
H12 H 0.5136 0.8690 0.1856 0.020 Uiso 1 1 calc R U
C13 C 0.3587(3) 0.8187(3) 0.16135(12) 0.0142(7) Uani 1 1 d . .
C14 C 0.2851(3) 0.7464(3) 0.02020(13) 0.0191(8) Uani 1 1 d . .
H14A H 0.2550 0.6705 0.0252 0.029 Uiso 1 1 calc R U
H14B H 0.3352 0.7470 -0.0101 0.029 Uiso 1 1 calc R U
H14C H 0.2229 0.7990 0.0144 0.029 Uiso 1 1 calc R U
C15 C 0.6502(3) 0.8736(4) 0.10185(14) 0.0227(7) Uani 1 1 d . .
H15A H 0.6784 0.9034 0.1350 0.034 Uiso 1 1 calc R U
H15B H 0.6588 0.9305 0.0745 0.034 Uiso 1 1 calc R U
H15C H 0.6930 0.8063 0.0924 0.034 Uiso 1 1 calc R U
C16 C 0.3036(3) 0.8266(3) 0.21437(12) 0.0191(7) Uani 1 1 d . .
H16A H 0.2522 0.8910 0.2150 0.029 Uiso 1 1 calc R U
H16B H 0.3615 0.8364 0.2412 0.029 Uiso 1 1 calc R U
H16C H 0.2612 0.7575 0.2213 0.029 Uiso 1 1 calc R U
C17 C -0.0132(3) 0.4926(3) 0.13706(12) 0.0122(6) Uani 1 1 d . .
C18 C -0.0488(3) 0.4320(3) 0.09309(12) 0.0129(6) Uani 1 1 d . .
C19 C -0.0804(3) 0.3213(3) 0.09892(12) 0.0141(7) Uani 1 1 d . .
H19 H -0.1019 0.2796 0.0690 0.017 Uiso 1 1 calc R U
C20 C -0.0816(3) 0.2686(3) 0.14753(13) 0.0154(7) Uani 1 1 d . .
C21 C -0.0503(3) 0.3311(3) 0.19071(12) 0.0148(7) Uani 1 1 d . .
H21 H -0.0527 0.2970 0.2242 0.018 Uiso 1 1 calc R U
C22 C -0.0157(3) 0.4417(3) 0.18654(12) 0.0149(7) Uani 1 1 d . .
C23 C -0.0534(3) 0.4869(3) 0.04004(12) 0.0167(7) Uani 1 1 d . .
H23A H -0.0755 0.4311 0.0139 0.025 Uiso 1 1 calc R U
H23B H 0.0209 0.5172 0.0313 0.025 Uiso 1 1 calc R U
H23C H -0.1086 0.5481 0.0406 0.025 Uiso 1 1 calc R U
C24 C -0.1159(3) 0.1479(3) 0.15232(13) 0.0211(7) Uani 1 1 d . .
H24A H -0.0495 0.0997 0.1487 0.032 Uiso 1 1 calc R U
H24B H -0.1703 0.1296 0.1249 0.032 Uiso 1 1 calc R U
H24C H -0.1504 0.1353 0.1865 0.032 Uiso 1 1 calc R U
C25 C 0.0186(3) 0.5065(3) 0.23439(13) 0.0193(7) Uani 1 1 d . .
H25A H -0.0257 0.5758 0.2366 0.029 Uiso 1 1 calc R U
H25B H 0.0987 0.5254 0.2322 0.029 Uiso 1 1 calc R U
H25C H 0.0051 0.4606 0.2655 0.029 Uiso 1 1 calc R U
C26 C 0.2308(3) 0.2109(3) 0.20675(13) 0.0221(8) Uani 1 1 d . .
H26A H 0.1651 0.2351 0.1859 0.026 Uiso 1 1 calc R U
H26B H 0.2176 0.1322 0.2177 0.026 Uiso 1 1 calc R U
C27 C 0.2383(3) 0.2838(3) 0.25480(14) 0.0277(9) Uani 1 1 d . .
H27A H 0.2995 0.2570 0.2771 0.042 Uiso 1 1 calc R U
H27B H 0.1671 0.2801 0.2740 0.042 Uiso 1 1 calc R U
H27C H 0.2531 0.3617 0.2445 0.042 Uiso 1 1 calc R U
C28 C 0.4636(3) 0.1498(3) 0.20746(12) 0.0170(7) Uani 1 1 d . .
H28A H 0.4708 0.1951 0.2397 0.020 Uiso 1 1 calc R U
H28B H 0.4371 0.0741 0.2176 0.020 Uiso 1 1 calc R U
C29 C 0.5796(3) 0.1391(3) 0.18207(13) 0.0205(7) Uani 1 1 d . .
H29A H 0.5732 0.0952 0.1499 0.031 Uiso 1 1 calc R U
H29B H 0.6311 0.1011 0.2062 0.031 Uiso 1 1 calc R U
H29C H 0.6088 0.2141 0.1739 0.031 Uiso 1 1 calc R U
C30 C 0.3260(3) 0.1013(3) 0.11941(13) 0.0192(7) Uani 1 1 d . .
H30A H 0.3966 0.0782 0.1019 0.023 Uiso 1 1 calc R U
H30B H 0.2975 0.0358 0.1392 0.023 Uiso 1 1 calc R U
C31 C 0.2402(3) 0.1329(4) 0.07820(15) 0.0289(9) Uani 1 1 d . .
H31A H 0.1694 0.1541 0.0951 0.043 Uiso 1 1 calc R U
H31B H 0.2273 0.0685 0.0551 0.043 Uiso 1 1 calc R U
H31C H 0.2686 0.1964 0.0577 0.043 Uiso 1 1 calc R U
C32 C 0.6479(3) 0.3326(3) 0.06097(13) 0.0172(7) Uani 1 1 d . .
H32A H 0.6992 0.3688 0.0356 0.021 Uiso 1 1 calc R U
H32B H 0.6934 0.3104 0.0916 0.021 Uiso 1 1 calc R U
C33 C 0.5999(3) 0.2277(3) 0.03635(13) 0.0232(8) Uani 1 1 d . .
H33A H 0.5396 0.1980 0.0584 0.035 Uiso 1 1 calc R U
H33B H 0.6594 0.1712 0.0328 0.035 Uiso 1 1 calc R U
H33C H 0.5696 0.2460 0.0018 0.035 Uiso 1 1 calc R U
C34 C 0.6322(3) 0.5391(3) 0.11627(12) 0.0186(7) Uani 1 1 d . .
H34A H 0.6991 0.5555 0.0945 0.022 Uiso 1 1 calc R U
H34B H 0.5896 0.6100 0.1205 0.022 Uiso 1 1 calc R U
C35 C 0.6713(3) 0.4993(3) 0.16965(13) 0.0211(8) Uani 1 1 d . .
H35A H 0.6057 0.4810 0.1912 0.032 Uiso 1 1 calc R U
H35B H 0.7149 0.5590 0.1865 0.032 Uiso 1 1 calc R U
H35C H 0.7184 0.4323 0.1656 0.032 Uiso 1 1 calc R U
C36 C 0.5092(3) 0.5170(3) 0.02320(12) 0.0193(7) Uani 1 1 d . .
H36A H 0.4631 0.5826 0.0336 0.023 Uiso 1 1 calc R U
H36B H 0.5802 0.5462 0.0083 0.023 Uiso 1 1 calc R U
C37 C 0.4466(3) 0.4539(3) -0.01948(12) 0.0220(8) Uani 1 1 d . .
H37A H 0.4974 0.3996 -0.0359 0.033 Uiso 1 1 calc R U
H37B H 0.4197 0.5073 -0.0457 0.033 Uiso 1 1 calc R U
H37C H 0.3823 0.4140 -0.0043 0.033 Uiso 1 1 calc R U

loop_
_atom_site_aniso_label
_atom_site_aniso_U_11
_atom_site_aniso_U_22
_atom_site_aniso_U_33
_atom_site_aniso_U_23
_atom_site_aniso_U_13
_atom_site_aniso_U_12
Cu1 0.01077(19) 0.01182(19) 0.01495(15) 0.00115(16) 0.00169(16) 0.00109(17)
S1 0.0113(4) 0.0154(4) 0.0159(4) -0.0030(3) -0.0013(3) 0.0019(3)
S2 0.0153(4) 0.0139(4) 0.0133(3) -0.0012(3) -0.0017(3) 0.0020(3)
P1 0.0124(4) 0.0129(4) 0.0149(4) 0.0018(3) -0.0004(3) -0.0001(3)
P2 0.0111(4) 0.0138(4) 0.0127(4) 0.0001(3) 0.0007(3) -0.0007(3)
C1 0.0112(14) 0.0116(15) 0.0136(13) 0.0003(13) 0.0046(12) -0.0029(11)
C2 0.0132(15) 0.0135(18) 0.0105(11) 0.0017(13) -0.0007(12) 0.0033(11)
C3 0.0124(15) 0.0153(16) 0.0117(14) -0.0014(13) -0.0001(12) 0.0007(12)
C4 0.0141(17) 0.0133(15) 0.0215(16) 0.0016(13) 0.0020(14) 0.0004(14)
C5 0.0161(18) 0.0166(18) 0.0248(15) 0.0019(16) 0.0016(15) 0.0069(13)
C6 0.0097(15) 0.0208(18) 0.0209(15) -0.0054(15) 0.0015(13) 0.0002(13)
C7 0.0135(15) 0.0143(16) 0.0114(14) -0.0001(14) 0.0025(13) 0.0008(13)
C8 0.0112(16) 0.0085(15) 0.0211(16) 0.0015(13) 0.0032(12) 0.0015(13)
C9 0.0154(16) 0.0115(16) 0.0134(14) 0.0019(12) -0.0002(12) 0.0007(13)
C10 0.0175(17) 0.0113(17) 0.0194(16) 0.0041(13) 0.0054(13) 0.0018(14)
C11 0.0135(17) 0.0106(16) 0.0245(17) -0.0002(13) 0.0034(13) 0.0028(13)
C12 0.0152(17) 0.0128(17) 0.0217(16) -0.0004(13) -0.0049(14) -0.0020(14)
C13 0.0175(17) 0.0077(15) 0.0174(15) 0.0008(12) 0.0017(13) 0.0023(13)
C14 0.0179(17) 0.024(2) 0.0155(16) 0.0032(13) -0.0023(13) 0.0005(15)
C15 0.0151(17) 0.0222(19) 0.0309(18) -0.0028(16) 0.0035(14) -0.0031(15)
C16 0.0230(19) 0.0189(19) 0.0153(15) -0.0024(14) 0.0016(14) 0.0000(15)
C17 0.0052(15) 0.0135(17) 0.0180(15) -0.0019(13) 0.0019(12) 0.0017(11)
C18 0.0079(15) 0.0161(17) 0.0148(14) 0.0024(12) 0.0008(12) 0.0031(13)
C19 0.0114(16) 0.0156(17) 0.0152(15) -0.0014(13) -0.0008(12) 0.0019(13)
C20 0.0095(17) 0.0169(17) 0.0197(15) 0.0046(13) 0.0022(12) 0.0019(13)
C21 0.0108(16) 0.0200(18) 0.0134(14) 0.0045(13) 0.0045(12) 0.0030(14)
C22 0.0065(15) 0.0218(18) 0.0165(15) 0.0003(14) 0.0016(12) 0.0027(13)
C23 0.0145(17) 0.0196(18) 0.0159(15) 0.0027(13) 0.0006(12) -0.0008(13)
C24 0.0202(19) 0.020(2) 0.0232(15) 0.0041(13) -0.0004(14) 0.0009(15)
C25 0.0183(18) 0.0235(19) 0.0162(15) -0.0008(14) 0.0008(13) 0.0007(14)
C26 0.0147(17) 0.028(2) 0.0235(17) 0.0083(15) 0.0032(14) 0.0009(15)
C27 0.030(2) 0.027(2) 0.0266(18) 0.0080(16) 0.0121(16) 0.0075(18)
C28 0.0164(16) 0.0176(18) 0.0169(15) 0.0027(13) -0.0010(13) 0.0011(13)
C29 0.0146(17) 0.025(2) 0.0220(15) 0.0007(14) -0.0025(13) 0.0027(13)
C30 0.0192(17) 0.0147(18) 0.0237(17) 0.0020(14) -0.0038(14) -0.0031(14)
C31 0.032(2) 0.029(2) 0.0257(18) -0.0035(17) -0.0133(17) -0.0029(18)
C32 0.0135(16) 0.0207(18) 0.0174(15) 0.0009(13) 0.0032(13) 0.0022(14)
C33 0.0250(19) 0.0217(19) 0.0229(16) -0.0028(14) 0.0028(15) 0.0029(16)
C34 0.0178(18) 0.0194(18) 0.0188(15) -0.0011(13) 0.0012(13) -0.0053(14)
C35 0.0199(19) 0.024(2) 0.0196(17) -0.0051(14) -0.0048(14) -0.0023(15)
C36 0.0230(19) 0.0174(19) 0.0175(15) 0.0069(14) -0.0008(14) -0.0006(15)
C37 0.0226(19) 0.029(2) 0.0144(15) 0.0003(15) 0.0002(14) 0.0025(16)

loop_
_atom_type_symbol
_atom_type_description
_atom_type_scat_dispersion_real
_atom_type_scat_dispersion_imag
_atom_type_scat_source
C C 0.0033 0.0016 'International Tables Vol C Tables 4.2.6.8 and 6.1.1.4'
H H 0.0000 0.0000 'International Tables Vol C Tables 4.2.6.8 and 6.1.1.4'
P P 0.1023 0.0942 'International Tables Vol C Tables 4.2.6.8 and 6.1.1.4'
S S 0.1246 0.1234 'International Tables Vol C Tables 4.2.6.8 and 6.1.1.4'
Cu Cu 0.3201 1.2651 'International Tables Vol C Tables 4.2.6.8 and 6.1.1.4'

loop_
_geom_angle_atom_site_label_1
_geom_angle_atom_site_label_2
_geom_angle_atom_site_label_3
_geom_angle
P1 Cu1 P2 130.71(4)
P1 Cu1 S2 112.63(4)
P2 Cu1 S2 108.19(4)
P1 Cu1 S1 112.35(3)
P2 Cu1 S1 104.64(3)
S2 Cu1 S1 73.60(3)
C1 S1 Cu1 83.43(11)
C1 S2 Cu1 83.42(11)
C30 P1 C28 101.71(16)
C30 P1 C26 100.67(18)
C28 P1 C26 101.88(15)
C30 P1 Cu1 114.43(11)
C28 P1 Cu1 119.56(12)
C26 P1 Cu1 115.89(13)
C36 P2 C34 100.13(16)
C36 P2 C32 105.05(16)
C34 P2 C32 101.53(17)
C36 P2 Cu1 114.38(12)
C34 P2 Cu1 114.27(11)
C32 P2 Cu1 119.06(12)
C2 C1 S1 119.3(2)
C2 C1 S2 121.2(2)
S1 C1 S2 119.52(18)
C3 C2 C7 119.7(3)
C3 C2 C1 119.9(3)
C7 C2 C1 120.4(3)
C4 C3 C2 119.1(3)
C4 C3 C8 118.7(3)
C2 C3 C8 122.3(3)
C5 C4 C3 121.1(3)
C5 C4 H4 119.4
C3 C4 H4 119.4
C6 C5 C4 119.8(3)
C6 C5 H5 120.1
C4 C5 H5 120.1
C5 C6 C7 120.8(3)
C5 C6 H6 119.6
C7 C6 H6 119.6
C6 C7 C2 119.6(3)
C6 C7 C17 118.7(3)
C2 C7 C17 121.7(3)
C13 C8 C9 120.1(3)
C13 C8 C3 120.2(3)
C9 C8 C3 119.7(3)
C10 C9 C8 118.6(3)
C10 C9 C14 120.6(3)
C8 C9 C14 120.7(3)
C11 C10 C9 122.6(3)
C11 C10 H10 118.7
C9 C10 H10 118.7
C10 C11 C12 117.5(3)
C10 C11 C15 120.8(3)
C12 C11 C15 121.7(3)
C11 C12 C13 122.2(3)
C11 C12 H12 118.9
C13 C12 H12 118.9
C8 C13 C12 119.0(3)
C8 C13 C16 121.2(3)
C12 C13 C16 119.8(3)
C9 C14 H14A 109.5
C9 C14 H14B 109.5
H14A C14 H14B 109.5
C9 C14 H14C 109.5
H14A C14 H14C 109.5
H14B C14 H14C 109.5
C11 C15 H15A 109.5
C11 C15 H15B 109.5
H15A C15 H15B 109.5
C11 C15 H15C 109.5
H15A C15 H15C 109.5
H15B C15 H15C 109.5
C13 C16 H16A 109.5
C13 C16 H16B 109.5
H16A C16 H16B 109.5
C13 C16 H16C 109.5
H16A C16 H16C 109.5
H16B C16 H16C 109.5
C18 C17 C22 119.8(3)
C18 C17 C7 120.2(3)
C22 C17 C7 120.0(3)
C19 C18 C17 119.1(3)
C19 C18 C23 120.1(3)
C17 C18 C23 120.8(3)
C18 C19 C20 122.0(3)
C18 C19 H19 119.0
C20 C19 H19 119.0
C21 C20 C19 118.0(3)
C21 C20 C24 121.5(3)
C19 C20 C24 120.5(3)
C22 C21 C20 122.0(3)
C22 C21 H21 119.0
C20 C21 H21 119.0
C21 C22 C17 119.0(3)
C21 C22 C25 120.3(3)
C17 C22 C25 120.6(3)
C18 C23 H23A 109.5
C18 C23 H23B 109.5
H23A C23 H23B 109.5
C18 C23 H23C 109.5
H23A C23 H23C 109.5
H23B C23 H23C 109.5
C20 C24 H24A 109.5
C20 C24 H24B 109.5
H24A C24 H24B 109.5
C20 C24 H24C 109.5
H24A C24 H24C 109.5
H24B C24 H24C 109.5
C22 C25 H25A 109.5
C22 C25 H25B 109.5
H25A C25 H25B 109.5
C22 C25 H25C 109.5
H25A C25 H25C 109.5
H25B C25 H25C 109.5
C27 C26 P1 114.1(3)
C27 C26 H26A 108.7
P1 C26 H26A 108.7
C27 C26 H26B 108.7
P1 C26 H26B 108.7
H26A C26 H26B 107.6
C26 C27 H27A 109.5
C26 C27 H27B 109.5
H27A C27 H27B 109.5
C26 C27 H27C 109.5
H27A C27 H27C 109.5
H27B C27 H27C 109.5
C29 C28 P1 113.8(2)
C29 C28 H28A 108.8
P1 C28 H28A 108.8
C29 C28 H28B 108.8
P1 C28 H28B 108.8
H28A C28 H28B 107.7
C28 C29 H29A 109.5
C28 C29 H29B 109.5
H29A C29 H29B 109.5
C28 C29 H29C 109.5
H29A C29 H29C 109.5
H29B C29 H29C 109.5
C31 C30 P1 113.5(3)
C31 C30 H30A 108.9
P1 C30 H30A 108.9
C31 C30 H30B 108.9
P1 C30 H30B 108.9
H30A C30 H30B 107.7
C30 C31 H31A 109.5
C30 C31 H31B 109.5
H31A C31 H31B 109.5
C30 C31 H31C 109.5
H31A C31 H31C 109.5
H31B C31 H31C 109.5
C33 C32 P2 115.2(3)
C33 C32 H32A 108.5
P2 C32 H32A 108.5
C33 C32 H32B 108.5
P2 C32 H32B 108.5
H32A C32 H32B 107.5
C32 C33 H33A 109.5
C32 C33 H33B 109.5
H33A C33 H33B 109.5
C32 C33 H33C 109.5
H33A C33 H33C 109.5
H33B C33 H33C 109.5
C35 C34 P2 113.5(2)
C35 C34 H34A 108.9
P2 C34 H34A 108.9
C35 C34 H34B 108.9
P2 C34 H34B 108.9
H34A C34 H34B 107.7
C34 C35 H35A 109.5
C34 C35 H35B 109.5
H35A C35 H35B 109.5
C34 C35 H35C 109.5
H35A C35 H35C 109.5
H35B C35 H35C 109.5
C37 C36 P2 116.4(2)
C37 C36 H36A 108.2
P2 C36 H36A 108.2
C37 C36 H36B 108.2
P2 C36 H36B 108.2
H36A C36 H36B 107.4
C36 C37 H37A 109.5
C36 C37 H37B 109.5
H37A C37 H37B 109.5
C36 C37 H37C 109.5
H37A C37 H37C 109.5
H37B C37 H37C 109.5

loop_
_geom_bond_atom_site_label_1
_geom_bond_atom_site_label_2
_geom_bond_distance
Cu1 P1 2.2175(10)
Cu1 P2 2.2361(10)
Cu1 S2 2.4247(10)
Cu1 S1 2.4278(9)
S1 C1 1.679(3)
S2 C1 1.685(3)
P1 C30 1.831(4)
P1 C28 1.841(3)
P1 C26 1.843(3)
P2 C36 1.832(3)
P2 C34 1.835(3)
P2 C32 1.835(4)
C1 C2 1.500(4)
C2 C3 1.398(5)
C2 C7 1.418(4)
C3 C4 1.393(5)
C3 C8 1.513(4)
C4 C5 1.393(5)
C4 H4 0.9500
C5 C6 1.377(5)
C5 H5 0.9500
C6 C7 1.388(5)
C6 H6 0.9500
C7 C17 1.496(5)
C8 C13 1.397(4)
C8 C9 1.409(4)
C9 C10 1.393(5)
C9 C14 1.515(4)
C10 C11 1.385(5)
C10 H10 0.9500
C11 C12 1.393(5)
C11 C15 1.522(5)
C12 C13 1.397(5)
C12 H12 0.9500
C13 C16 1.512(4)
C14 H14A 0.9800
C14 H14B 0.9800
C14 H14C 0.9800
C15 H15A 0.9800
C15 H15B 0.9800
C15 H15C 0.9800
C16 H16A 0.9800
C16 H16B 0.9800
C16 H16C 0.9800
C17 C18 1.404(4)
C17 C22 1.406(5)
C18 C19 1.377(5)
C18 C23 1.511(4)
C19 C20 1.396(5)
C19 H19 0.9500
C20 C21 1.385(5)
C20 C24 1.498(5)
C21 C22 1.383(5)
C21 H21 0.9500
C22 C25 1.506(5)
C23 H23A 0.9800
C23 H23B 0.9800
C23 H23C 0.9800
C24 H24A 0.9800
C24 H24B 0.9800
C24 H24C 0.9800
C25 H25A 0.9800
C25 H25B 0.9800
C25 H25C 0.9800
C26 C27 1.510(5)
C26 H26A 0.9900
C26 H26B 0.9900
C27 H27A 0.9800
C27 H27B 0.9800
C27 H27C 0.9800
C28 C29 1.530(5)
C28 H28A 0.9900
C28 H28B 0.9900
C29 H29A 0.9800
C29 H29B 0.9800
C29 H29C 0.9800
C30 C31 1.516(5)
C30 H30A 0.9900
C30 H30B 0.9900
C31 H31A 0.9800
C31 H31B 0.9800
C31 H31C 0.9800
C32 C33 1.511(5)
C32 H32A 0.9900
C32 H32B 0.9900
C33 H33A 0.9800
C33 H33B 0.9800
C33 H33C 0.9800
C34 C35 1.521(4)
C34 H34A 0.9900
C34 H34B 0.9900
C35 H35A 0.9800
C35 H35B 0.9800
C35 H35C 0.9800
C36 C37 1.522(5)
C36 H36A 0.9900
C36 H36B 0.9900
C37 H37A 0.9800
C37 H37B 0.9800
C37 H37C 0.9800

loop_
_geom_torsion_atom_site_label_1
_geom_torsion_atom_site_label_2
_geom_torsion_atom_site_label_3
_geom_torsion_atom_site_label_4
_geom_torsion
Cu1 S1 C1 C2 178.2(3)
Cu1 S1 C1 S2 -1.41(18)
Cu1 S2 C1 C2 -178.2(3)
Cu1 S2 C1 S1 1.41(18)
S1 C1 C2 C3 -114.7(3)
S2 C1 C2 C3 64.9(4)
S1 C1 C2 C7 64.7(4)
S2 C1 C2 C7 -115.7(3)
C7 C2 C3 C4 0.1(5)
C1 C2 C3 C4 179.5(3)
C7 C2 C3 C8 -178.8(3)
C1 C2 C3 C8 0.6(5)
C2 C3 C4 C5 0.5(5)
C8 C3 C4 C5 179.5(3)
C3 C4 C5 C6 -0.7(5)
C4 C5 C6 C7 0.2(5)
C5 C6 C7 C2 0.4(5)
C5 C6 C7 C17 179.7(3)
C3 C2 C7 C6 -0.5(5)
C1 C2 C7 C6 -180.0(3)
C3 C2 C7 C17 -179.8(3)
C1 C2 C7 C17 0.8(5)
C4 C3 C8 C13 84.4(4)
C2 C3 C8 C13 -96.8(4)
C4 C3 C8 C9 -94.8(4)
C2 C3 C8 C9 84.0(4)
C13 C8 C9 C10 1.8(5)
C3 C8 C9 C10 -179.0(3)
C13 C8 C9 C14 -178.6(3)
C3 C8 C9 C14 0.6(5)
C8 C9 C10 C11 -0.1(5)
C14 C9 C10 C11 -179.7(3)
C9 C10 C11 C12 -1.0(5)
C9 C10 C11 C15 179.1(3)
C10 C11 C12 C13 0.4(5)
C15 C11 C12 C13 -179.7(3)
C9 C8 C13 C12 -2.3(5)
C3 C8 C13 C12 178.5(3)
C9 C8 C13 C16 177.5(3)
C3 C8 C13 C16 -1.7(5)
C11 C12 C13 C8 1.2(5)
C11 C12 C13 C16 -178.6(3)
C6 C7 C17 C18 83.6(4)
C2 C7 C17 C18 -97.1(4)
C6 C7 C17 C22 -95.9(4)
C2 C7 C17 C22 83.4(4)
C22 C17 C18 C19 -3.3(5)
C7 C17 C18 C19 177.2(3)
C22 C17 C18 C23 176.4(3)
C7 C17 C18 C23 -3.2(5)
C17 C18 C19 C20 2.2(5)
C23 C18 C19 C20 -177.4(3)
C18 C19 C20 C21 0.3(5)
C18 C19 C20 C24 -179.7(3)
C19 C20 C21 C22 -1.7(5)
C24 C20 C21 C22 178.3(3)
C20 C21 C22 C17 0.6(5)
C20 C21 C22 C25 -179.5(3)
C18 C17 C22 C21 1.9(5)
C7 C17 C22 C21 -178.5(3)
C18 C17 C22 C25 -178.0(3)
C7 C17 C22 C25 1.6(4)
C30 P1 C26 C27 170.5(3)
C28 P1 C26 C27 66.0(3)
Cu1 P1 C26 C27 -65.5(3)
C30 P1 C28 C29 74.9(3)
C26 P1 C28 C29 178.6(3)
Cu1 P1 C28 C29 -52.2(3)
C28 P1 C30 C31 -178.8(3)
C26 P1 C30 C31 76.5(3)
Cu1 P1 C30 C31 -48.5(3)
C36 P2 C32 C33 -82.9(3)
C34 P2 C32 C33 173.2(2)
Cu1 P2 C32 C33 46.8(3)
C36 P2 C34 C35 177.1(3)
C32 P2 C34 C35 -75.1(3)
Cu1 P2 C34 C35 54.4(3)
C34 P2 C36 C37 172.6(3)
C32 P2 C36 C37 67.6(3)
Cu1 P2 C36 C37 -64.8(3)
